data_7107284
loop_
_publ_author_name
'Ryan Luebke'
'Jarrod Eubank'
'Amy Cairns'
'Youssef Belmabkhout'
'Lukasz Wojtas'
'Mohamed Eddaoudi'

_publ_section_title
;
 The unique rht-MOF platform, ideal for pinpointing the functionalization
 and CO2 adsorption relationship
;
_journal_name_full Chem.Commun.
_journal_page_first 1455
_journal_paper_doi 10.1039/c1cc15962c
_journal_volume 48
_journal_year 2012
_chemical_formula_sum 'C27 H12 Cu3 N6 O15'
_chemical_formula_weight 851.05
_chemical_name_systematic
;
?
;
_space_group_IT_number 87
_symmetry_cell_setting tetragonal
_symmetry_space_group_name_Hall '-I 4'
_symmetry_space_group_name_H-M 'I 4/m'
_atom_sites_solution_hydrogens geom
_atom_sites_solution_primary direct
_atom_sites_solution_secondary difmap
_audit_creation_method SHELXL-97
_cell_angle_alpha 90.00
_cell_angle_beta 90.00
_cell_angle_gamma 90.00
_cell_formula_units_Z 16
_cell_length_a 26.6700(3)
_cell_length_b 26.6700(3)
_cell_length_c 38.0416(10)
_cell_measurement_reflns_used 2921
_cell_measurement_temperature 100(2)
_cell_measurement_theta_max 62.0
_cell_measurement_theta_min 2.32
_cell_volume 27058.6(8)
_computing_cell_refinement 'APEX2 (Bruker, 2010); SAINT (Bruker, 2009)'
_computing_data_collection 'APEX2 (Bruker, 2010)'
_computing_data_reduction 'SAINT (Bruker, 2009);XPREP(Sheldrick,2008)'
_computing_publication_material 'APEX2 (Bruker, 2010)'
_computing_structure_refinement 'SHELXL-97 (Sheldrick, 2008)'
_computing_structure_solution 'SHELXS-97 (Sheldrick, 2008)'
_diffrn_ambient_temperature 100(2)
_diffrn_measured_fraction_theta_full 0.924
_diffrn_measured_fraction_theta_max 0.924
_diffrn_measurement_device_type 'BRUKER SMART APEXII CCD'
_diffrn_measurement_method 'omega scans'
_diffrn_radiation_monochromator graphite
_diffrn_radiation_source 'fine-focus sealed tube'
_diffrn_radiation_type CuK\a
_diffrn_radiation_wavelength 1.54178
_diffrn_reflns_av_R_equivalents 0.1105
_diffrn_reflns_av_sigmaI/netI 0.1097
_diffrn_reflns_limit_h_max 26
_diffrn_reflns_limit_h_min -29
_diffrn_reflns_limit_k_max 21
_diffrn_reflns_limit_k_min -29
_diffrn_reflns_limit_l_max 42
_diffrn_reflns_limit_l_min -42
_diffrn_reflns_number 44425
_diffrn_reflns_theta_full 65.45
_diffrn_reflns_theta_max 65.45
_diffrn_reflns_theta_min 2.02
_exptl_absorpt_coefficient_mu 1.445
_exptl_absorpt_correction_T_max 0.8689
_exptl_absorpt_correction_T_min 0.8689
_exptl_absorpt_correction_type multi-scan
_exptl_absorpt_process_details 'SADABS; (Sheldrick, 2003)'
_exptl_crystal_colour green
_exptl_crystal_density_diffrn 0.836
_exptl_crystal_density_method 'not measured'
_exptl_crystal_description octahedron
_exptl_crystal_F_000 6768
_exptl_crystal_size_max 0.10
_exptl_crystal_size_mid 0.10
_exptl_crystal_size_min 0.10
_platon_squeeze_details
;
;
_refine_diff_density_max 1.159
_refine_diff_density_min -0.607
_refine_diff_density_rms 0.069
_refine_ls_extinction_method none
_refine_ls_goodness_of_fit_ref 0.998
_refine_ls_hydrogen_treatment constr
_refine_ls_matrix_type full
_refine_ls_number_parameters 466
_refine_ls_number_reflns 10968
_refine_ls_number_restraints 3
_refine_ls_restrained_S_all 1.000
_refine_ls_R_factor_all 0.0944
_refine_ls_R_factor_gt 0.0552
_refine_ls_shift/su_max 0.001
_refine_ls_shift/su_mean 0.000
_refine_ls_structure_factor_coef Fsqd
_refine_ls_weighting_details 'calc w=1/[\s^2^(Fo^2^)+(0.0400P)^2^+0.0000P] where P=(Fo^2^+2Fc^2^)/3'
_refine_ls_weighting_scheme calc
_refine_ls_wR_factor_gt 0.1162
_refine_ls_wR_factor_ref 0.1239
_reflns_number_gt 6194
_reflns_number_total 10968
_reflns_threshold_expression >2sigma(I)
_cod_data_source_file c1cc15962c.txt
_cod_data_source_block me948_0m
_cod_original_sg_symbol_H-M I4/m
_cod_database_code 7107284

loop_
_symmetry_equiv_pos_as_xyz
'x, y, z'
'-x, -y, z'
'-y, x, z'
'y, -x, z'
'x+1/2, y+1/2, z+1/2'
'-x+1/2, -y+1/2, z+1/2'
'-y+1/2, x+1/2, z+1/2'
'y+1/2, -x+1/2, z+1/2'
'-x, -y, -z'
'x, y, -z'
'y, -x, -z'
'-y, x, -z'
'-x+1/2, -y+1/2, -z+1/2'
'x+1/2, y+1/2, -z+1/2'
'y+1/2, -x+1/2, -z+1/2'
'-y+1/2, x+1/2, -z+1/2'

loop_
_atom_site_label
_atom_site_type_symbol
_atom_site_fract_x
_atom_site_fract_y
_atom_site_fract_z
_atom_site_U_iso_or_equiv
_atom_site_adp_type
_atom_site_occupancy
_atom_site_symmetry_multiplicity
_atom_site_calc_flag
_atom_site_refinement_flags
Cu1 Cu 0.15909(2) 0.23140(2) 0.197284(13) 0.03186(17) Uani 1 1 d .
Cu2 Cu 0.11917(2) 0.17426(2) 0.148019(13) 0.03101(17) Uani 1 1 d .
Cu3 Cu 0.39183(3) 0.06653(3) 0.0000 0.0340(2) Uani 1 2 d S
Cu4 Cu 0.29457(3) 0.04998(3) 0.0000 0.0311(2) Uani 1 2 d S
C1 C 0.33235(18) 0.11982(17) 0.04884(10) 0.0353(11) Uani 1 1 d .
C2 C 0.22156(18) 0.19632(17) 0.14073(10) 0.0396(11) Uani 1 1 d .
C3 C 0.27729(17) 0.16134(16) 0.09407(10) 0.0389(11) Uani 1 1 d .
H3 H 0.2485 0.1491 0.0821 0.047 Uiso 1 1 calc R
C4 C 0.32539(16) 0.15153(17) 0.08111(10) 0.0378(11) Uani 1 1 d .
C5 C 0.27223(16) 0.18930(17) 0.12486(10) 0.0381(11) Uani 1 1 d .
C6 C 0.36660(17) 0.17077(19) 0.09814(11) 0.0529(14) Uani 1 1 d .
H6 H 0.3989 0.1656 0.0883 0.063 Uiso 1 1 calc R
C7 C 0.36235(17) 0.19765(19) 0.12941(11) 0.0511(14) Uani 1 1 d .
C8 C 0.31378(17) 0.20734(18) 0.14225(11) 0.0468(13) Uani 1 1 d .
H8 H 0.3096 0.2265 0.1631 0.056 Uiso 1 1 calc R
N4 N 0.47757(16) 0.22988(17) 0.17393(10) 0.0647(13) Uani 1 1 d .
N5 N 0.54881(15) 0.18558(17) 0.15342(11) 0.0667(13) Uani 1 1 d .
C11 C 0.4511(2) 0.2038(2) 0.15067(12) 0.0724(18) Uani 1 1 d .
C12 C 0.51915(19) 0.1604(2) 0.13162(12) 0.0549(14) Uani 1 1 d .
N6 N 0.46925(15) 0.16678(16) 0.12926(10) 0.0559(12) Uani 1 1 d .
C14 C 0.5261(2) 0.2180(2) 0.17510(12) 0.0645(17) Uani 1 1 d .
C15 C 0.67378(17) 0.10029(17) 0.11837(10) 0.0398(11) Uani 1 1 d DU
C16 C 0.63896(17) 0.04820(17) 0.07362(10) 0.0378(11) Uani 1 1 d .
C17 C 0.64449(19) 0.00877(17) 0.04656(10) 0.0400(12) Uani 1 1 d .
C18 C 0.68004(16) 0.06519(17) 0.09184(10) 0.0394(11) Uani 1 1 d .
H18 H 0.7126 0.0530 0.0863 0.047 Uiso 1 1 calc R
C19 C 0.59250(16) 0.06868(17) 0.08088(10) 0.0425(12) Uani 1 1 d .
H19 H 0.5642 0.0571 0.0680 0.051 Uiso 1 1 calc R
C20 C 0.62870(18) 0.1187(2) 0.12554(12) 0.0590(14) Uani 1 1 d DU
H20 H 0.6254 0.1418 0.1444 0.071 Uiso 1 1 calc R
C21 C 0.58544(18) 0.1055(2) 0.10619(11) 0.0513(14) Uani 1 1 d .
C23 C 0.57953(16) 0.31450(16) 0.27688(10) 0.0381(11) Uani 1 1 d .
C24 C 0.49874(17) 0.26794(18) 0.24515(12) 0.0495(13) Uani 1 1 d .
H24 H 0.4710 0.2515 0.2346 0.059 Uiso 1 1 calc R
C25 C 0.54595(18) 0.2661(2) 0.22915(11) 0.0544(14) Uani 1 1 d .
C26 C 0.58639(17) 0.28836(19) 0.24549(11) 0.0513(14) Uani 1 1 d .
H26 H 0.6189 0.2859 0.2354 0.062 Uiso 1 1 calc R
C27 C 0.53362(16) 0.31743(16) 0.29240(10) 0.0358(11) Uani 1 1 d .
H27 H 0.5291 0.3352 0.3138 0.043 Uiso 1 1 calc R
C28 C 0.62563(18) 0.33503(16) 0.29524(11) 0.0396(11) Uani 1 1 d .
C29 C 0.71875(18) 0.11693(17) 0.13929(11) 0.0400(11) Uani 1 1 d .
C30 C 0.44227(18) 0.29435(18) 0.29379(11) 0.0427(12) Uani 1 1 d U
C31 C 0.49259(16) 0.29314(17) 0.27572(10) 0.0400(11) Uani 1 1 d .
N1 N 0.40219(14) 0.21594(18) 0.14954(10) 0.0713(15) Uani 1 1 d .
H1N H 0.3937 0.2399 0.1642 0.086 Uiso 1 1 calc R
N2 N 0.53662(14) 0.12411(17) 0.11055(10) 0.0659(14) Uani 1 1 d .
H2N H 0.5138 0.1096 0.0973 0.079 Uiso 1 1 calc R
N3 N 0.55701(14) 0.24019(18) 0.19770(11) 0.0761(15) Uani 1 1 d .
H3N H 0.5890 0.2385 0.1923 0.091 Uiso 1 1 calc R
O2 O 0.21390(18) 0.0375(2) 0.0000 0.098(2) Uani 1 2 d S
O3 O 0.47020(19) 0.0830(2) 0.0000 0.0960(19) Uani 1 2 d S
O4 O 0.60621(11) -0.01369(12) 0.03611(7) 0.0492(8) Uani 1 1 d .
O5 O 0.37518(11) 0.11415(12) 0.03715(7) 0.0450(8) Uani 1 1 d .
O6 O 0.29263(11) 0.10120(11) 0.03658(7) 0.0436(8) Uani 1 1 d .
O7 O 0.61757(11) 0.35554(11) 0.32516(7) 0.0461(8) Uani 1 1 d .
O8 O 0.66679(11) 0.32960(11) 0.28012(7) 0.0430(8) Uani 1 1 d .
O9 O 0.40852(11) 0.26721(11) 0.28172(7) 0.0412(8) Uani 1 1 d .
O10 O 0.43862(10) 0.32246(11) 0.32081(7) 0.0418(8) Uani 1 1 d U
O11 O 0.76143(11) 0.10114(11) 0.12872(7) 0.0439(8) Uani 1 1 d .
O12 O 0.71187(11) 0.14261(11) 0.16663(7) 0.0438(8) Uani 1 1 d .
O13 O 0.07556(17) 0.13566(15) 0.10817(8) 0.0910(14) Uani 1 1 d .
O14 O 0.20032(15) 0.27185(15) 0.23781(10) 0.0874(13) Uani 1 1 d .
O15 O 0.68913(11) -0.00009(12) 0.03622(7) 0.0476(8) Uani 1 1 d .
O16 O 0.21956(10) 0.22026(11) 0.16919(7) 0.0420(8) Uani 1 1 d .
O17 O 0.18448(11) 0.17781(11) 0.12497(7) 0.0424(8) Uani 1 1 d .

loop_
_atom_site_aniso_label
_atom_site_aniso_U_11
_atom_site_aniso_U_22
_atom_site_aniso_U_33
_atom_site_aniso_U_23
_atom_site_aniso_U_13
_atom_site_aniso_U_12
Cu1 0.0318(4) 0.0308(4) 0.0331(3) -0.0041(3) -0.0055(3) 0.0026(3)
Cu2 0.0301(4) 0.0293(4) 0.0336(3) -0.0034(3) -0.0070(3) 0.0033(3)
Cu3 0.0299(5) 0.0424(6) 0.0295(4) 0.000 0.000 -0.0030(5)
Cu4 0.0278(5) 0.0390(6) 0.0263(4) 0.000 0.000 -0.0011(4)
C1 0.027(3) 0.046(3) 0.033(2) 0.000(2) -0.006(2) -0.001(2)
C2 0.041(3) 0.039(3) 0.039(2) 0.003(2) -0.004(2) 0.004(3)
C3 0.034(3) 0.047(3) 0.036(2) -0.011(2) -0.009(2) 0.008(2)
C4 0.025(3) 0.057(3) 0.032(2) -0.014(2) -0.0001(19) -0.004(2)
C5 0.021(3) 0.052(3) 0.041(2) -0.009(2) -0.007(2) 0.012(2)
C6 0.026(3) 0.087(4) 0.045(2) -0.020(3) 0.006(2) 0.009(3)
C7 0.030(3) 0.073(4) 0.050(3) -0.031(3) -0.005(2) 0.008(3)
C8 0.036(3) 0.059(3) 0.046(2) -0.028(2) -0.007(2) 0.000(3)
N4 0.039(3) 0.092(4) 0.064(3) -0.038(3) -0.005(2) -0.007(3)
N5 0.041(3) 0.089(4) 0.070(3) -0.042(3) -0.008(2) -0.003(3)
C11 0.038(3) 0.133(6) 0.046(3) -0.043(3) -0.007(2) -0.006(4)
C12 0.033(3) 0.076(4) 0.057(3) -0.026(3) -0.007(2) 0.007(3)
N6 0.033(3) 0.077(3) 0.058(2) -0.028(2) -0.008(2) 0.004(2)
C14 0.034(3) 0.104(5) 0.055(3) -0.045(3) 0.001(3) -0.003(3)
C15 0.035(3) 0.040(3) 0.044(2) -0.007(2) -0.008(2) -0.001(2)
C16 0.031(3) 0.050(3) 0.033(2) -0.017(2) 0.002(2) 0.001(2)
C17 0.038(3) 0.044(3) 0.038(2) 0.001(2) -0.002(2) -0.003(3)
C18 0.029(3) 0.047(3) 0.042(2) -0.009(2) -0.003(2) -0.001(2)
C19 0.029(3) 0.056(3) 0.042(2) -0.016(2) -0.002(2) -0.020(3)
C20 0.049(3) 0.078(4) 0.050(3) -0.018(3) -0.003(3) -0.011(3)
C21 0.030(3) 0.074(4) 0.049(3) -0.025(3) -0.003(2) 0.000(3)
C23 0.034(3) 0.041(3) 0.040(2) -0.015(2) -0.011(2) 0.003(2)
C24 0.030(3) 0.059(4) 0.060(3) -0.025(3) -0.013(2) 0.000(3)
C25 0.033(3) 0.078(4) 0.053(3) -0.038(3) -0.006(2) -0.003(3)
C26 0.025(3) 0.073(4) 0.055(3) -0.027(3) -0.003(2) 0.003(3)
C27 0.035(3) 0.044(3) 0.0293(19) -0.0121(19) -0.001(2) -0.001(2)
C28 0.041(3) 0.030(3) 0.048(3) -0.002(2) -0.004(2) 0.000(2)
C29 0.040(3) 0.033(3) 0.047(3) -0.001(2) 0.000(2) 0.000(3)
C30 0.040(3) 0.036(3) 0.052(3) 0.005(2) -0.011(2) 0.001(3)
C31 0.029(3) 0.049(3) 0.043(2) -0.003(2) 0.003(2) 0.005(2)
N1 0.017(2) 0.129(4) 0.068(3) -0.063(3) -0.006(2) 0.004(3)
N2 0.025(3) 0.109(4) 0.064(2) -0.059(3) -0.0084(19) 0.005(3)
N3 0.018(2) 0.130(4) 0.080(3) -0.067(3) -0.007(2) 0.004(3)
O2 0.026(3) 0.087(4) 0.181(6) 0.000 0.000 -0.020(3)
O3 0.045(4) 0.145(6) 0.098(4) 0.000 0.000 -0.011(4)
O4 0.0261(19) 0.066(2) 0.0556(17) -0.0258(17) -0.0064(15) 0.0020(17)
O5 0.0262(19) 0.066(2) 0.0429(15) -0.0149(15) 0.0028(14) -0.0061(17)
O6 0.038(2) 0.056(2) 0.0375(14) -0.0155(14) -0.0025(14) -0.0003(17)
O7 0.041(2) 0.059(2) 0.0378(15) -0.0179(15) 0.0052(14) -0.0091(17)
O8 0.0294(19) 0.059(2) 0.0408(15) -0.0184(15) 0.0044(14) -0.0068(16)
O9 0.0309(18) 0.045(2) 0.0482(16) -0.0141(15) -0.0017(14) -0.0022(16)
O10 0.0336(19) 0.048(2) 0.0436(15) -0.0155(15) -0.0026(14) -0.0072(16)
O11 0.031(2) 0.049(2) 0.0512(17) -0.0215(15) -0.0027(15) -0.0053(16)
O12 0.0319(18) 0.048(2) 0.0511(17) -0.0189(15) 0.0009(14) 0.0034(16)
O13 0.153(4) 0.081(3) 0.0385(17) -0.0245(18) 0.002(2) -0.069(3)
O14 0.087(3) 0.092(3) 0.083(2) -0.038(2) -0.030(2) 0.000(2)
O15 0.033(2) 0.062(2) 0.0480(16) -0.0152(16) 0.0038(15) 0.0006(17)
O16 0.0346(19) 0.052(2) 0.0392(15) -0.0147(15) -0.0016(13) 0.0056(16)
O17 0.0300(18) 0.057(2) 0.0399(15) -0.0109(15) -0.0019(14) -0.0037(17)

loop_
_atom_type_symbol
_atom_type_description
_atom_type_scat_dispersion_real
_atom_type_scat_dispersion_imag
_atom_type_scat_source
C C 0.0181 0.0091 'International Tables Vol C Tables 4.2.6.8 and 6.1.1.4'
H H 0.0000 0.0000 'International Tables Vol C Tables 4.2.6.8 and 6.1.1.4'
N N 0.0311 0.0180 'International Tables Vol C Tables 4.2.6.8 and 6.1.1.4'
O O 0.0492 0.0322 'International Tables Vol C Tables 4.2.6.8 and 6.1.1.4'
Cu Cu -1.9646 0.5888 'International Tables Vol C Tables 4.2.6.8 and 6.1.1.4'

loop_
_geom_angle_atom_site_label_1
_geom_angle_atom_site_label_2
_geom_angle_atom_site_label_3
_geom_angle
_geom_angle_site_symmetry_1
_geom_angle_site_symmetry_3
O8 Cu1 O16 88.80(13) 16_545 .
O8 Cu1 O12 168.37(12) 16_545 4_565
O16 Cu1 O12 88.69(12) . 4_565
O8 Cu1 O9 88.83(13) 16_545 13
O16 Cu1 O9 167.73(12) . 13
O12 Cu1 O9 91.22(13) 4_565 13
O8 Cu1 O14 92.73(14) 16_545 .
O16 Cu1 O14 92.62(14) . .
O12 Cu1 O14 98.73(14) 4_565 .
O9 Cu1 O14 99.52(14) 13 .
O8 Cu1 Cu2 82.25(8) 16_545 .
O16 Cu1 Cu2 81.78(8) . .
O12 Cu1 Cu2 86.15(8) 4_565 .
O9 Cu1 Cu2 85.97(9) 13 .
O14 Cu1 Cu2 172.53(11) . .
O11 Cu2 O7 168.12(12) 4_565 16_545
O11 Cu2 O10 89.69(13) 4_565 13
O7 Cu2 O10 89.42(13) 16_545 13
O11 Cu2 O17 90.48(13) 4_565 .
O7 Cu2 O17 87.93(13) 16_545 .
O10 Cu2 O17 167.90(12) 13 .
O11 Cu2 O13 91.28(14) 4_565 .
O7 Cu2 O13 100.58(14) 16_545 .
O10 Cu2 O13 91.29(13) 13 .
O17 Cu2 O13 100.80(13) . .
O11 Cu2 Cu1 81.80(9) 4_565 .
O7 Cu2 Cu1 86.35(8) 16_545 .
O10 Cu2 Cu1 82.01(8) 13 .
O17 Cu2 Cu1 86.04(9) . .
O13 Cu2 Cu1 170.35(13) . .
O5 Cu3 O5 92.82(18) . 10
O5 Cu3 O4 88.09(13) . 2_655
O5 Cu3 O4 167.78(13) 10 2_655
O5 Cu3 O4 167.78(13) . 9_655
O5 Cu3 O4 88.09(13) 10 9_655
O4 Cu3 O4 88.49(19) 2_655 9_655
O5 Cu3 O3 95.11(15) . .
O5 Cu3 O3 95.11(15) 10 .
O4 Cu3 O3 96.94(16) 2_655 .
O4 Cu3 O3 96.94(16) 9_655 .
O5 Cu3 Cu4 83.39(9) . .
O5 Cu3 Cu4 83.39(9) 10 .
O4 Cu3 Cu4 84.61(9) 2_655 .
O4 Cu3 Cu4 84.61(9) 9_655 .
O3 Cu3 Cu4 177.81(18) . .
O6 Cu4 O6 91.02(18) . 10
O6 Cu4 O15 168.72(13) . 9_655
O6 Cu4 O15 88.84(13) 10 9_655
O6 Cu4 O15 88.84(13) . 2_655
O6 Cu4 O15 168.72(13) 10 2_655
O15 Cu4 O15 89.10(18) 9_655 2_655
O6 Cu4 O2 94.63(14) . .
O6 Cu4 O2 94.63(14) 10 .
O15 Cu4 O2 96.63(15) 9_655 .
O15 Cu4 O2 96.63(15) 2_655 .
O6 Cu4 Cu3 84.76(9) . .
O6 Cu4 Cu3 84.76(9) 10 .
O15 Cu4 Cu3 84.00(9) 9_655 .
O15 Cu4 Cu3 84.00(9) 2_655 .
O2 Cu4 Cu3 179.12(16) . .
O5 C1 O6 126.6(4) . .
O5 C1 C4 118.5(4) . .
O6 C1 C4 114.9(4) . .
O16 C2 O17 125.2(4) . .
O16 C2 C5 116.8(4) . .
O17 C2 C5 118.0(4) . .
C5 C3 C4 119.0(4) . .
C5 C3 H3 120.5 . .
C4 C3 H3 120.5 . .
C6 C4 C3 119.8(4) . .
C6 C4 C1 119.8(4) . .
C3 C4 C1 120.4(4) . .
C8 C5 C3 120.8(4) . .
C8 C5 C2 119.4(4) . .
C3 C5 C2 119.6(4) . .
C4 C6 C7 121.9(4) . .
C4 C6 H6 119.0 . .
C7 C6 H6 119.0 . .
C6 C7 N1 125.8(4) . .
C6 C7 C8 117.7(4) . .
N1 C7 C8 116.4(4) . .
C5 C8 C7 120.6(4) . .
C5 C8 H8 119.7 . .
C7 C8 H8 119.7 . .
C11 N4 C14 114.5(4) . .
C12 N5 C14 116.2(4) . .
N4 C11 N1 114.2(5) . .
N4 C11 N6 125.8(5) . .
N1 C11 N6 120.0(4) . .
N5 C12 N2 122.1(5) . .
N5 C12 N6 124.6(4) . .
N2 C12 N6 113.3(4) . .
C12 N6 C11 113.7(4) . .
N3 C14 N4 121.1(4) . .
N3 C14 N5 114.0(5) . .
N4 C14 N5 124.8(4) . .
C20 C15 C18 120.6(4) . .
C20 C15 C29 120.2(4) . .
C18 C15 C29 119.2(4) . .
C18 C16 C19 118.9(4) . .
C18 C16 C17 120.4(4) . .
C19 C16 C17 120.6(4) . .
O4 C17 O15 125.2(4) . .
O4 C17 C16 118.8(4) . .
O15 C17 C16 116.1(4) . .
C16 C18 C15 119.6(4) . .
C16 C18 H18 120.2 . .
C15 C18 H18 120.2 . .
C16 C19 C21 122.7(4) . .
C16 C19 H19 118.7 . .
C21 C19 H19 118.7 . .
C15 C20 C21 122.6(4) . .
C15 C20 H20 118.7 . .
C21 C20 H20 118.7 . .
C19 C21 N2 117.3(4) . .
C19 C21 C20 115.3(4) . .
N2 C21 C20 127.4(4) . .
C27 C23 C26 121.2(4) . .
C27 C23 C28 120.6(4) . .
C26 C23 C28 117.9(4) . .
C31 C24 C25 120.0(4) . .
C31 C24 H24 120.0 . .
C25 C24 H24 120.0 . .
C26 C25 C24 119.5(4) . .
C26 C25 N3 115.4(4) . .
C24 C25 N3 124.9(4) . .
C25 C26 C23 119.9(4) . .
C25 C26 H26 120.1 . .
C23 C26 H26 120.1 . .
C23 C27 C31 118.2(4) . .
C23 C27 H27 120.9 . .
C31 C27 H27 120.9 . .
O8 C28 O7 127.4(4) . .
O8 C28 C23 117.3(4) . .
O7 C28 C23 115.3(4) . .
O12 C29 O11 124.7(4) . .
O12 C29 C15 118.7(4) . .
O11 C29 C15 116.5(4) . .
O9 C30 O10 125.8(4) . .
O9 C30 C31 117.6(4) . .
O10 C30 C31 116.6(4) . .
C24 C31 C27 121.1(4) . .
C24 C31 C30 120.7(4) . .
C27 C31 C30 118.2(4) . .
C11 N1 C7 132.1(4) . .
C11 N1 H1N 114.0 . .
C7 N1 H1N 114.0 . .
C12 N2 C21 130.5(4) . .
C12 N2 H2N 114.8 . .
C21 N2 H2N 114.8 . .
C14 N3 C25 129.5(4) . .
C14 N3 H3N 115.2 . .
C25 N3 H3N 115.2 . .
C17 O4 Cu3 122.9(3) . 9_655
C1 O5 Cu3 123.4(3) . .
C1 O6 Cu4 121.2(3) . .
C28 O7 Cu2 118.9(3) . 15
C28 O8 Cu1 123.8(3) . 15
C30 O9 Cu1 120.1(3) . 13
C30 O10 Cu2 125.3(3) . 13
C29 O11 Cu2 126.2(3) . 3_655
C29 O12 Cu1 120.1(3) . 3_655
C17 O15 Cu4 123.3(3) . 9_655
C2 O16 Cu1 125.6(3) . .
C2 O17 Cu2 120.4(3) . .

loop_
_geom_bond_atom_site_label_1
_geom_bond_atom_site_label_2
_geom_bond_distance
_geom_bond_site_symmetry_2
Cu1 O8 1.949(3) 16_545
Cu1 O16 1.957(3) .
Cu1 O12 1.960(3) 4_565
Cu1 O9 1.972(3) 13
Cu1 O14 2.180(3) .
Cu1 Cu2 2.6397(8) .
Cu2 O11 1.927(3) 4_565
Cu2 O7 1.945(3) 16_545
Cu2 O10 1.947(3) 13
Cu2 O17 1.952(3) .
Cu2 O13 2.170(3) .
Cu3 O5 1.951(3) .
Cu3 O5 1.951(3) 10
Cu3 O4 1.969(3) 2_655
Cu3 O4 1.969(3) 9_655
Cu3 O3 2.136(5) .
Cu3 Cu4 2.6312(11) .
Cu4 O6 1.951(3) .
Cu4 O6 1.951(3) 10
Cu4 O15 1.964(3) 9_655
Cu4 O15 1.964(3) 2_655
Cu4 O2 2.177(5) .
C1 O5 1.235(5) .
C1 O6 1.259(5) .
C1 C4 1.502(5) .
C2 O16 1.258(5) .
C2 O17 1.258(5) .
C2 C5 1.492(6) .
C3 C5 1.395(5) .
C3 C4 1.399(6) .
C3 H3 0.9500 .
C4 C6 1.375(6) .
C5 C8 1.377(6) .
C6 C7 1.393(6) .
C6 H6 0.9500 .
C7 N1 1.398(5) .
C7 C8 1.408(6) .
C8 H8 0.9500 .
N4 C11 1.330(6) .
N4 C14 1.334(6) .
N5 C12 1.328(6) .
N5 C14 1.339(6) .
C11 N1 1.344(6) .
C11 N6 1.368(6) .
C12 N2 1.341(6) .
C12 N6 1.344(6) .
C14 N3 1.329(6) .
C15 C20 1.327(5) .
C15 C18 1.387(6) .
C15 C29 1.506(6) .
C16 C18 1.373(6) .
C16 C19 1.382(6) .
C16 C17 1.479(6) .
C17 O4 1.249(5) .
C17 O15 1.276(5) .
C18 H18 0.9500 .
C19 C21 1.387(6) .
C19 H19 0.9500 .
C20 C21 1.414(6) .
C20 H20 0.9500 .
C21 N2 1.404(6) .
C23 C27 1.361(6) .
C23 C26 1.395(6) .
C23 C28 1.516(6) .
C24 C31 1.353(6) .
C24 C25 1.399(6) .
C24 H24 0.9500 .
C25 C26 1.379(6) .
C25 N3 1.413(5) .
C26 H26 0.9500 .
C27 C31 1.421(6) .
C27 H27 0.9500 .
C28 O8 1.248(5) .
C28 O7 1.281(5) .
C29 O12 1.259(5) .
C29 O11 1.279(5) .
C30 O9 1.243(5) .
C30 O10 1.276(5) .
C30 C31 1.508(6) .
N1 H1N 0.8800 .
N2 H2N 0.8800 .
N3 H3N 0.8800 .
O4 Cu3 1.969(3) 9_655
O7 Cu2 1.945(3) 15
O8 Cu1 1.949(3) 15
O9 Cu1 1.972(3) 13
O10 Cu2 1.947(3) 13
O11 Cu2 1.927(3) 3_655
O12 Cu1 1.960(3) 3_655
O15 Cu4 1.964(3) 9_655

loop_
_platon_squeeze_void_nr
_platon_squeeze_void_average_x
_platon_squeeze_void_average_y
_platon_squeeze_void_average_z
_platon_squeeze_void_volume
_platon_squeeze_void_count_electrons
_platon_squeeze_void_content
1 -0.008 -0.016 -0.005 17536 5326 ' '
2 0.500 0.000 0.036 5 1 ' '
3 0.500 0.000 0.464 6 1 ' '
4 0.500 0.000 0.536 5 1 ' '
5 0.500 0.000 0.964 6 0 ' '
6 0.000 0.500 0.036 5 1 ' '
7 0.000 0.500 0.464 6 0 ' '
8 0.000 0.500 0.536 5 1 ' '
9 0.000 0.500 0.964 6 1 ' '
